data_7009928
loop_
_publ_author_name
'Nagao, Shoken'
'Seino, Hidetake'
'Okada, Tomohiko'
'Mizobe, Yasushi'
'Hidai, Masanobu'

_publ_section_title
;
 Syntheses of diiridium complexes with two bridging tetrachalcogenide
 ligands [{Ir(\h5-C5Me5)}2(\m-E4)2] (E&#x2005;=&#x2005;Se or S) and
 their reactions with alkynes forming mono- or di-nuclear
 dichalcogenolene complexes
;
_journal_issue 20
_journal_name_full 'Journal of the Chemical Society, Dalton Transactions'
_journal_page_first 3546
_journal_paper_doi 10.1039/b004404k
_journal_year 2000
_chemical_formula_moiety 'C16 H21 Ir O4 Se2 '
_chemical_formula_sum 'C16 H21 Ir O4 Se2'
_chemical_formula_weight 627.48
_space_group_IT_number 14
_symmetry_cell_setting monoclinic
_symmetry_Int_Tables_number 14
_symmetry_space_group_name_Hall '-P 2yn'
_symmetry_space_group_name_H-M 'P 1 21/n 1'
_audit_creation_date 'Fri Dec  4 13:18:55 1998'
_audit_creation_method 'from TEXRAY.INF file'
_cell_angle_alpha 90
_cell_angle_beta 112.210(6)
_cell_angle_gamma 90
_cell_formula_units_Z 4
_cell_length_a 11.977(1)
_cell_length_b 11.6244(8)
_cell_length_c 15.223(1)
_cell_measurement_reflns_used 25
_cell_measurement_temperature 296.2
_cell_measurement_theta_max 20.0
_cell_measurement_theta_min 19.5
_cell_volume 1962.2(3)
_computing_cell_refinement 'Rigaku/AFC Diffractometer Control'
_computing_data_collection 'Rigaku/AFC Diffractometer Control'
_computing_data_reduction teXsan
_computing_publication_material teXsan
_computing_structure_refinement teXsan
_computing_structure_solution 'DIRDIF92 (PATTY)'
_diffrn_ambient_temperature 296.2
_diffrn_measurement_device_type 'Rigaku AFC7R'
_diffrn_measurement_method \w-2\q
_diffrn_orient_matrix_UB_11 -0.01160
_diffrn_orient_matrix_UB_12 -0.08451
_diffrn_orient_matrix_UB_13 -0.01235
_diffrn_orient_matrix_UB_21 -0.07894
_diffrn_orient_matrix_UB_22 0.01520
_diffrn_orient_matrix_UB_23 -0.05304
_diffrn_orient_matrix_UB_31 0.04203
_diffrn_orient_matrix_UB_32 0.00522
_diffrn_orient_matrix_UB_33 -0.04548
_diffrn_radiation_detector 'scintillation counter'
_diffrn_radiation_monochromator graphite
_diffrn_radiation_source 'Rigaku rotating anode'
_diffrn_radiation_type 'Mo K\a'
_diffrn_radiation_wavelength 0.7107
_diffrn_reflns_av_R_equivalents 0.016
_diffrn_reflns_av_sigmaI/netI 0.048
_diffrn_reflns_limit_h_max 15
_diffrn_reflns_limit_h_min 0
_diffrn_reflns_limit_k_max 15
_diffrn_reflns_limit_k_min 0
_diffrn_reflns_limit_l_max 18
_diffrn_reflns_limit_l_min -19
_diffrn_reflns_number 4695
_diffrn_reflns_reduction_process 'Lp corrections applied'
_diffrn_reflns_theta_max 27.48
_diffrn_reflns_theta_min 2.54
_diffrn_standards_decay_% -0.17
_diffrn_standards_interval_count 150
_diffrn_standards_number 3
_exptl_absorpt_coefficient_mu 10.548
_exptl_absorpt_correction_T_max 0.998
_exptl_absorpt_correction_T_min 0.566
_exptl_absorpt_correction_type psi-scan
_exptl_absorpt_process_details '(North, Phillips & Mathews, 1968)'
_exptl_crystal_colour darkred
_exptl_crystal_density_diffrn 2.124
_exptl_crystal_density_method 'not measured'
_exptl_crystal_description prismatic
_exptl_crystal_F_000 1176.00
_exptl_crystal_size_max 0.400
_exptl_crystal_size_mid 0.300
_exptl_crystal_size_min 0.200
_refine_diff_density_max 1.40
_refine_diff_density_min -0.77
_refine_ls_extinction_coef 0.00178(7)
_refine_ls_extinction_method 'Zachariasen(1967) type 2 Gaussian isotropic'
_refine_ls_goodness_of_fit_ref 1.747
_refine_ls_hydrogen_treatment noref
_refine_ls_matrix_type full
_refine_ls_number_constraints 0
_refine_ls_number_parameters 209
_refine_ls_number_reflns 3435
_refine_ls_number_restraints 0
_refine_ls_R_factor_all 0.0294
_refine_ls_R_factor_gt 0.0294
_refine_ls_shift/su_max 0.0140
_refine_ls_shift/su_mean 0.0010
_refine_ls_structure_factor_coef F
_refine_ls_weighting_details 'w = 1/[\s^2^(Fo) + 0.00002|Fo|^2^]'
_refine_ls_weighting_scheme calc
_refine_ls_wR_factor_gt 0.0262
_refine_ls_wR_factor_ref 0.0262
_reflns_number_gt 3435
_reflns_number_total 4486
_reflns_threshold_expression >3.0sigma(I)
_cod_data_source_file b004404k.txt
_cod_data_source_block '[Cp*Ir{Se2C2(COOMe)2}]_(7)'
_cod_depositor_comments
;
The following automatic conversions were performed:
'_reflns_observed_expression' tag replaced with
'_reflns_threshold_expression' tag as specified in the replacement
file
'cod-tools/trunk/perl-scripts/inputs/replacement_tags.lst'.

'_atom_site_calc_flags'
tag replaced with '_atom_site_calc_flag' tag as specified in the
replacement file
'cod-tools/trunk/perl-scripts/inputs/replacement_tags.lst'.

'_atom_type_scat_imag'
tag replaced with '_atom_type_scat_dispersion_imag' tag as specified
in the replacement file
'cod-tools/trunk/perl-scripts/inputs/replacement_tags.lst'.

Automatic conversion script
Id: cif_correct_tags 3137 2015-03-23 15:08:43Z antanas 
;
_cod_original_sg_symbol_H-M 'P 21/n       '
_cod_original_formula_sum 'C16 H21 Ir O4 Se2 '
_cod_database_code 7009928

loop_
_symmetry_equiv_pos_as_xyz
x,y,z
1/2-x,1/2+y,1/2-z
-x,-y,-z
1/2+x,1/2-y,1/2+z

loop_
_atom_site_label
_atom_site_type_symbol
_atom_site_fract_x
_atom_site_fract_y
_atom_site_fract_z
_atom_site_U_iso_or_equiv
_atom_site_adp_type
_atom_site_occupancy
_atom_site_calc_flag
_atom_site_refinement_flags
_atom_site_disorder_assembly
_atom_site_disorder_group
Ir Ir 0.09846(2) 0.15618(2) 0.33740(2) 0.03524(6) Uani 1.00 d . . .
Se(1) Se 0.06035(6) -0.03602(5) 0.36491(4) 0.0424(2) Uani 1.00 d . . .
Se(2) Se -0.02652(7) 0.13300(6) 0.17666(5) 0.0536(2) Uani 1.00 d . . .
O(1) O -0.0106(4) -0.2873(4) 0.2785(4) 0.086(2) Uani 1.00 d . . .
O(2) O -0.2574(6) -0.0025(6) 0.0302(4) 0.141(3) Uani 1.00 d . . .
O(3) O -0.1972(4) -0.2287(4) 0.2033(3) 0.061(2) Uani 1.00 d . . .
O(4) O -0.1380(4) -0.1509(5) 0.0449(3) 0.072(2) Uani 1.00 d . . .
C(1) C -0.0458(5) -0.0891(5) 0.2455(4) 0.036(2) Uani 1.00 d . . .
C(2) C -0.0818(5) -0.0193(5) 0.1699(4) 0.040(2) Uani 1.00 d . . .
C(3) C -0.0808(6) -0.2118(5) 0.2443(4) 0.041(2) Uani 1.00 d . . .
C(4) C -0.1652(7) -0.0545(7) 0.0727(5) 0.067(2) Uani 1.00 d . . .
C(5) C -0.2354(7) -0.3486(7) 0.1947(7) 0.095(3) Uani 1.00 d . . .
C(6) C -0.2186(7) -0.1929(8) -0.0469(5) 0.093(3) Uani 1.00 d . . .
C(7) C 0.2748(6) 0.2165(6) 0.4236(5) 0.057(2) Uani 1.00 d . . .
C(8) C 0.2162(7) 0.3027(6) 0.3500(5) 0.056(2) Uani 1.00 d . . .
C(9) C 0.1137(6) 0.3402(6) 0.3659(5) 0.052(2) Uani 1.00 d . . .
C(10) C 0.1096(6) 0.2807(6) 0.4455(5) 0.051(2) Uani 1.00 d . . .
C(11) C 0.2080(6) 0.2106(6) 0.4820(5) 0.055(2) Uani 1.00 d . . .
C(12) C 0.3915(7) 0.1578(9) 0.4375(8) 0.131(4) Uani 1.00 d . . .
C(13) C 0.2604(9) 0.3470(9) 0.2767(6) 0.118(4) Uani 1.00 d . . .
C(14) C 0.0245(8) 0.4311(7) 0.3106(6) 0.092(3) Uani 1.00 d . . .
C(15) C 0.0172(8) 0.3013(8) 0.4893(6) 0.092(3) Uani 1.00 d . . .
C(16) C 0.2399(8) 0.1351(8) 0.5703(5) 0.106(3) Uani 1.00 d . . .
H(1) H -0.3207 -0.3526 0.1647 0.1137 Uiso 1.00 calc . . .
H(2) H -0.1999 -0.3892 0.1576 0.1137 Uiso 1.00 calc . . .
H(3) H -0.2104 -0.3823 0.2560 0.1137 Uiso 1.00 calc . . .
H(4) H -0.2972 -0.2023 -0.0465 0.1111 Uiso 1.00 calc . . .
H(5) H -0.2213 -0.1390 -0.0946 0.1111 Uiso 1.00 calc . . .
H(6) H -0.1901 -0.2647 -0.0597 0.1111 Uiso 1.00 calc . . .
H(7) H 0.3813 0.0768 0.4392 0.1579 Uiso 1.00 calc . . .
H(8) H 0.4156 0.1768 0.3867 0.1579 Uiso 1.00 calc . . .
H(9) H 0.4516 0.1823 0.4958 0.1579 Uiso 1.00 calc . . .
H(10) H 0.3316 0.3069 0.2815 0.1416 Uiso 1.00 calc . . .
H(11) H 0.2001 0.3355 0.2153 0.1416 Uiso 1.00 calc . . .
H(12) H 0.2776 0.4268 0.2867 0.1416 Uiso 1.00 calc . . .
H(13) H 0.0255 0.4931 0.3515 0.1107 Uiso 1.00 calc . . .
H(14) H 0.0460 0.4586 0.2603 0.1107 Uiso 1.00 calc . . .
H(15) H -0.0541 0.3987 0.2851 0.1107 Uiso 1.00 calc . . .
H(16) H 0.0555 0.3347 0.5504 0.1106 Uiso 1.00 calc . . .
H(17) H -0.0434 0.3519 0.4501 0.1106 Uiso 1.00 calc . . .
H(18) H -0.0185 0.2302 0.4951 0.1106 Uiso 1.00 calc . . .
H(19) H 0.1769 0.0813 0.5615 0.1271 Uiso 1.00 calc . . .
H(20) H 0.3129 0.0950 0.5804 0.1271 Uiso 1.00 calc . . .
H(21) H 0.2499 0.1820 0.6238 0.1271 Uiso 1.00 calc . . .

loop_
_atom_site_aniso_label
_atom_site_aniso_U_11
_atom_site_aniso_U_22
_atom_site_aniso_U_33
_atom_site_aniso_U_12
_atom_site_aniso_U_13
_atom_site_aniso_U_23
Ir 0.0408(1) 0.0242(1) 0.0396(1) -0.0053(1) 0.01386(10) -0.0027(1)
Se(1) 0.0585(4) 0.0270(3) 0.0366(3) -0.0075(3) 0.0124(3) 0.0006(3)
Se(2) 0.0736(5) 0.0278(4) 0.0432(4) -0.0066(3) 0.0038(3) 0.0061(3)
O(1) 0.067(3) 0.033(3) 0.122(5) -0.004(3) -0.008(3) 0.012(3)
O(2) 0.150(6) 0.070(5) 0.104(5) 0.036(4) -0.065(4) -0.017(4)
O(3) 0.049(3) 0.031(3) 0.095(4) -0.008(2) 0.019(3) 0.000(3)
O(4) 0.061(3) 0.084(4) 0.055(3) 0.008(3) 0.002(2) -0.039(3)
C(1) 0.035(3) 0.028(3) 0.042(3) -0.004(3) 0.010(3) -0.006(3)
C(2) 0.045(4) 0.027(3) 0.041(3) 0.003(3) 0.008(3) 0.001(3)
C(3) 0.048(4) 0.024(3) 0.047(4) -0.003(3) 0.013(3) -0.004(3)
C(4) 0.074(5) 0.039(4) 0.053(5) -0.005(4) -0.018(4) 0.002(4)
C(5) 0.082(6) 0.043(5) 0.146(8) -0.032(5) 0.028(6) -0.012(6)
C(6) 0.089(6) 0.116(9) 0.060(5) -0.015(6) 0.013(5) -0.042(5)
C(7) 0.036(4) 0.045(5) 0.078(5) -0.008(3) 0.008(4) -0.022(4)
C(8) 0.081(5) 0.050(5) 0.046(4) -0.040(4) 0.034(4) -0.013(3)
C(9) 0.064(4) 0.027(4) 0.056(4) -0.011(4) 0.011(4) -0.007(3)
C(10) 0.060(4) 0.040(4) 0.056(4) -0.016(4) 0.025(4) -0.017(4)
C(11) 0.057(4) 0.048(5) 0.047(4) -0.022(4) 0.006(4) -0.006(4)
C(12) 0.043(5) 0.108(9) 0.22(1) -0.005(6) 0.017(6) -0.063(9)
C(13) 0.170(9) 0.117(9) 0.102(7) -0.098(8) 0.093(7) -0.048(7)
C(14) 0.110(7) 0.032(5) 0.095(6) 0.006(5) -0.006(5) -0.005(4)
C(15) 0.110(7) 0.087(7) 0.101(7) -0.027(6) 0.064(6) -0.041(6)
C(16) 0.132(8) 0.095(8) 0.049(5) -0.044(6) -0.012(5) 0.021(5)

loop_
_atom_type_symbol
_atom_type_description
_atom_type_scat_dispersion_real
_atom_type_scat_dispersion_imag
_atom_type_scat_source
C C 0.003 0.002
;International Tables for Crystallography

(1992, Vol. C, Tables 4.2.6.8 and 6.1.1.1)

;
H H 0.000 0.000
;International Tables for Crystallography

(1992, Vol. C, Table 6.1.1.2)

;
O O 0.011 0.006
;International Tables for Crystallography

(1992, Vol. C, Tables 4.2.6.8 and 6.1.1.1)

;
Se Se -0.093 2.226
;International Tables for Crystallography

(1992, Vol. C, Tables 4.2.6.8 and 6.1.1.1)

;
Ir Ir -1.444 7.990
;International Tables for Crystallography

(1992, Vol. C, Tables 4.2.6.8 and 6.1.1.1)

;

loop_
_geom_angle_atom_site_label_1
_geom_angle_atom_site_label_2
_geom_angle_atom_site_label_3
_geom_angle
_geom_angle_site_symmetry_1
_geom_angle_site_symmetry_2
_geom_angle_site_symmetry_3
_geom_angle_publ_flag
Se(1) Ir Se(2) 89.22(2) 1_555 1_555 1_555 yes
Se(1) Ir C(7) 114.6(2) 1_555 1_555 1_555 yes
Se(1) Ir C(8) 153.2(2) 1_555 1_555 1_555 yes
Se(1) Ir C(9) 155.0(2) 1_555 1_555 1_555 yes
Se(1) Ir C(10) 117.5(2) 1_555 1_555 1_555 yes
Se(1) Ir C(11) 100.3(2) 1_555 1_555 1_555 yes
Se(2) Ir C(7) 140.2(2) 1_555 1_555 1_555 yes
Se(2) Ir C(8) 108.6(2) 1_555 1_555 1_555 yes
Se(2) Ir C(9) 107.0(2) 1_555 1_555 1_555 yes
Se(2) Ir C(10) 134.6(2) 1_555 1_555 1_555 yes
Se(2) Ir C(11) 169.7(2) 1_555 1_555 1_555 yes
C(7) Ir C(8) 39.8(3) 1_555 1_555 1_555 yes
C(7) Ir C(9) 64.3(3) 1_555 1_555 1_555 yes
C(7) Ir C(10) 63.2(3) 1_555 1_555 1_555 yes
C(7) Ir C(11) 37.8(3) 1_555 1_555 1_555 yes
C(8) Ir C(9) 37.7(3) 1_555 1_555 1_555 yes
C(8) Ir C(10) 63.6(3) 1_555 1_555 1_555 yes
C(8) Ir C(11) 64.0(3) 1_555 1_555 1_555 yes
C(9) Ir C(10) 38.0(3) 1_555 1_555 1_555 yes
C(9) Ir C(11) 62.8(2) 1_555 1_555 1_555 yes
C(10) Ir C(11) 36.7(3) 1_555 1_555 1_555 yes
Ir Se(1) C(1) 104.2(2) 1_555 1_555 1_555 yes
Ir Se(2) C(2) 103.7(2) 1_555 1_555 1_555 yes
C(3) O(3) C(5) 115.3(5) 1_555 1_555 1_555 yes
C(4) O(4) C(6) 116.8(6) 1_555 1_555 1_555 yes
Se(1) C(1) C(2) 120.7(4) 1_555 1_555 1_555 yes
Se(1) C(1) C(3) 114.2(4) 1_555 1_555 1_555 yes
C(2) C(1) C(3) 125.0(5) 1_555 1_555 1_555 yes
Se(2) C(2) C(1) 122.1(4) 1_555 1_555 1_555 yes
Se(2) C(2) C(4) 113.7(5) 1_555 1_555 1_555 yes
C(1) C(2) C(4) 124.2(6) 1_555 1_555 1_555 yes
O(1) C(3) O(3) 123.1(6) 1_555 1_555 1_555 yes
O(1) C(3) C(1) 123.6(6) 1_555 1_555 1_555 yes
O(3) C(3) C(1) 113.2(5) 1_555 1_555 1_555 yes
O(2) C(4) O(4) 123.7(6) 1_555 1_555 1_555 yes
O(2) C(4) C(2) 121.8(7) 1_555 1_555 1_555 yes
O(4) C(4) C(2) 114.0(6) 1_555 1_555 1_555 yes
O(3) C(5) H(1) 109.5(7) 1_555 1_555 1_555 no
O(3) C(5) H(2) 109.5(9) 1_555 1_555 1_555 no
O(3) C(5) H(3) 109.5(7) 1_555 1_555 1_555 no
H(1) C(5) H(2) 109.5(8) 1_555 1_555 1_555 no
H(1) C(5) H(3) 109(1) 1_555 1_555 1_555 no
H(2) C(5) H(3) 109.5(8) 1_555 1_555 1_555 no
O(4) C(6) H(4) 109.5(8) 1_555 1_555 1_555 no
O(4) C(6) H(5) 109.5(8) 1_555 1_555 1_555 no
O(4) C(6) H(6) 109.5(6) 1_555 1_555 1_555 no
H(4) C(6) H(5) 109.5(8) 1_555 1_555 1_555 no
H(4) C(6) H(6) 109.5(9) 1_555 1_555 1_555 no
H(5) C(6) H(6) 109.5(9) 1_555 1_555 1_555 no
Ir C(7) C(8) 71.3(4) 1_555 1_555 1_555 yes
Ir C(7) C(11) 72.9(4) 1_555 1_555 1_555 yes
Ir C(7) C(12) 126.1(6) 1_555 1_555 1_555 yes
C(8) C(7) C(11) 107.1(6) 1_555 1_555 1_555 yes
C(8) C(7) C(12) 124.8(8) 1_555 1_555 1_555 yes
C(11) C(7) C(12) 127.8(8) 1_555 1_555 1_555 yes
Ir C(8) C(7) 68.9(4) 1_555 1_555 1_555 yes
Ir C(8) C(9) 71.3(4) 1_555 1_555 1_555 yes
Ir C(8) C(13) 127.2(5) 1_555 1_555 1_555 yes
C(7) C(8) C(9) 106.1(7) 1_555 1_555 1_555 yes
C(7) C(8) C(13) 127.1(8) 1_555 1_555 1_555 yes
C(9) C(8) C(13) 126.8(7) 1_555 1_555 1_555 yes
Ir C(9) C(8) 71.0(4) 1_555 1_555 1_555 yes
Ir C(9) C(10) 70.3(4) 1_555 1_555 1_555 yes
Ir C(9) C(14) 126.0(4) 1_555 1_555 1_555 yes
C(8) C(9) C(10) 108.1(6) 1_555 1_555 1_555 yes
C(8) C(9) C(14) 126.9(7) 1_555 1_555 1_555 yes
C(10) C(9) C(14) 124.9(8) 1_555 1_555 1_555 yes
Ir C(10) C(9) 71.7(4) 1_555 1_555 1_555 yes
Ir C(10) C(11) 72.8(4) 1_555 1_555 1_555 yes
Ir C(10) C(15) 126.7(5) 1_555 1_555 1_555 yes
C(9) C(10) C(11) 109.6(7) 1_555 1_555 1_555 yes
C(9) C(10) C(15) 124.8(6) 1_555 1_555 1_555 yes
C(11) C(10) C(15) 125.3(7) 1_555 1_555 1_555 yes
Ir C(11) C(7) 69.3(4) 1_555 1_555 1_555 yes
Ir C(11) C(10) 70.5(4) 1_555 1_555 1_555 yes
Ir C(11) C(16) 125.1(5) 1_555 1_555 1_555 yes
C(7) C(11) C(10) 108.8(6) 1_555 1_555 1_555 yes
C(7) C(11) C(16) 124.9(7) 1_555 1_555 1_555 yes
C(10) C(11) C(16) 126.2(8) 1_555 1_555 1_555 yes
C(7) C(12) H(7) 109.5(8) 1_555 1_555 1_555 no
C(7) C(12) H(8) 109.5(9) 1_555 1_555 1_555 no
C(7) C(12) H(9) 109(1) 1_555 1_555 1_555 no
H(7) C(12) H(8) 109(1) 1_555 1_555 1_555 no
H(7) C(12) H(9) 109(1) 1_555 1_555 1_555 no
H(8) C(12) H(9) 109.5(9) 1_555 1_555 1_555 no
C(8) C(13) H(10) 109.5(8) 1_555 1_555 1_555 no
C(8) C(13) H(11) 109.5(10) 1_555 1_555 1_555 no
C(8) C(13) H(12) 109.5(9) 1_555 1_555 1_555 no
H(10) C(13) H(11) 109(1) 1_555 1_555 1_555 no
H(10) C(13) H(12) 109(1) 1_555 1_555 1_555 no
H(11) C(13) H(12) 109.5(9) 1_555 1_555 1_555 no
C(9) C(14) H(13) 109.5(7) 1_555 1_555 1_555 no
C(9) C(14) H(14) 109.5(9) 1_555 1_555 1_555 no
C(9) C(14) H(15) 109.5(7) 1_555 1_555 1_555 no
H(13) C(14) H(14) 109.5(8) 1_555 1_555 1_555 no
H(13) C(14) H(15) 109(1) 1_555 1_555 1_555 no
H(14) C(14) H(15) 109.5(8) 1_555 1_555 1_555 no
C(10) C(15) H(16) 109.5(8) 1_555 1_555 1_555 no
C(10) C(15) H(17) 109.5(9) 1_555 1_555 1_555 no
C(10) C(15) H(18) 109.5(8) 1_555 1_555 1_555 no
H(16) C(15) H(17) 109.5(9) 1_555 1_555 1_555 no
H(16) C(15) H(18) 109.5(10) 1_555 1_555 1_555 no
H(17) C(15) H(18) 109.5(8) 1_555 1_555 1_555 no
C(11) C(16) H(19) 109.5(6) 1_555 1_555 1_555 no
C(11) C(16) H(20) 109.5(9) 1_555 1_555 1_555 no
C(11) C(16) H(21) 109.5(8) 1_555 1_555 1_555 no
H(19) C(16) H(20) 109.4(9) 1_555 1_555 1_555 no
H(19) C(16) H(21) 109(1) 1_555 1_555 1_555 no
H(20) C(16) H(21) 109.5(7) 1_555 1_555 1_555 no

loop_
_geom_bond_atom_site_label_1
_geom_bond_atom_site_label_2
_geom_bond_distance
_geom_bond_site_symmetry_1
_geom_bond_site_symmetry_2
_geom_bond_publ_flag
Ir Se(1) 2.3494(7) 1_555 1_555 yes
Ir Se(2) 2.3520(6) 1_555 1_555 yes
Ir C(7) 2.140(6) 1_555 1_555 yes
Ir C(8) 2.173(8) 1_555 1_555 yes
Ir C(9) 2.176(7) 1_555 1_555 yes
Ir C(10) 2.158(7) 1_555 1_555 yes
Ir C(11) 2.187(6) 1_555 1_555 yes
Se(1) C(1) 1.885(5) 1_555 1_555 yes
Se(2) C(2) 1.880(6) 1_555 1_555 yes
O(1) C(3) 1.190(8) 1_555 1_555 yes
O(2) C(4) 1.209(10) 1_555 1_555 yes
O(3) C(3) 1.309(7) 1_555 1_555 yes
O(3) C(5) 1.458(9) 1_555 1_555 yes
O(4) C(4) 1.283(10) 1_555 1_555 yes
O(4) C(6) 1.450(8) 1_555 1_555 yes
C(1) C(2) 1.339(8) 1_555 1_555 yes
C(1) C(3) 1.485(9) 1_555 1_555 yes
C(2) C(4) 1.496(8) 1_555 1_555 yes
C(7) C(8) 1.468(10) 1_555 1_555 yes
C(7) C(11) 1.40(1) 1_555 1_555 yes
C(7) C(12) 1.50(1) 1_555 1_555 yes
C(8) C(9) 1.41(1) 1_555 1_555 yes
C(8) C(13) 1.50(1) 1_555 1_555 yes
C(9) C(10) 1.41(1) 1_555 1_555 yes
C(9) C(14) 1.513(10) 1_555 1_555 yes
C(10) C(11) 1.367(10) 1_555 1_555 yes
C(10) C(15) 1.51(1) 1_555 1_555 yes
C(11) C(16) 1.53(1) 1_555 1_555 yes
